data_2311556
loop_
_publ_author_name
'Hiiuk, Volodymyr M.'
'Barakhty, Diana D.'
'Shova, Sergiu'
'Polunin, Ruslan A.'
'Gural'skiy, Il'ya A.'

_publ_section_title
;
 Crystal structure of
 <i>catena</i>-poly[[[tetra-aqua-iron(II)]-<i>trans</i>-\m-1,2-bis-(pyridin-4-yl)ethene-\k<sup>2</sup><i>N</i>:<i>N</i>']
 bis-(<i>p</i>-toluene-sulfonate) methanol disolvate].
;
_journal_coeditor_code XU5910
_journal_issue 'Pt 12'
_journal_name_full 'Acta crystallographica. Section E, Crystallographic communications'
_journal_page_first 1977
_journal_page_last 1980
_journal_paper_doi 10.1107/S2056989017017054
_journal_volume 73
_journal_year 2017
_chemical_formula_iupac '[Fe (C12 H10 N2) (H2 O1)4] (C7 H7 O3 S)2, 2C H4 O'
_chemical_formula_moiety 'C12 H18 Fe N2 O4 +, 2(C7 H7 O3 S -), 2(C H4 O)'
_chemical_formula_sum 'C28 H40 Fe N2 O12 S2'
_chemical_formula_weight 716.59
_chemical_name_systematic
;<i>catena</i>-Poly[[[tetraaquairon(II)]-<i>trans</i>-\m-1,2-bis(pyridin-4-yl)ethene-\k^2^<i>N</i>:<i>N</i>'] bis(<i>p</i>-toluenesulfonate)
methanol disolvate]
;
_space_group_crystal_system monoclinic
_space_group_IT_number 14
_space_group_name_Hall '-P 2ybc'
_space_group_name_H-M_alt 'P 1 21/c 1'
_atom_sites_solution_hydrogens mixed
_atom_sites_solution_primary direct
_cell_angle_alpha 90
_cell_angle_beta 111.845(9)
_cell_angle_gamma 90
_cell_formula_units_Z 2
_cell_length_a 13.8416(9)
_cell_length_b 7.7686(4)
_cell_length_c 16.4076(13)
_cell_measurement_reflns_used 2979
_cell_measurement_temperature 200.05(10)
_cell_measurement_theta_max 31.0690
_cell_measurement_theta_min 2.5500
_cell_volume 1637.6(2)
_computing_cell_refinement
;
CrysAlis PRO (Rigaku OD, 2015)
;
_computing_data_collection
;
CrysAlis PRO (Rigaku OD, 2015)
;
_computing_data_reduction
;
CrysAlis PRO (Rigaku OD, 2015)
;
_computing_molecular_graphics
;
<i>OLEX2</i> (Dolomanov <i>et al.</i>,  2009)
;
_computing_publication_material
;
<i>OLEX2</i> (Dolomanov <i>et al.</i>,  2009)
;
_computing_structure_refinement
;
SHELXL2017 (Sheldrick, 2015)
;
_computing_structure_solution
;
SHELXS97 (Sheldrick, 2008)
;
_diffrn_ambient_temperature 200.05(10)
_diffrn_detector_area_resol_mean 8.0797
_diffrn_measured_fraction_theta_full 0.987
_diffrn_measured_fraction_theta_max 0.987
_diffrn_measurement_device 'four-circle diffractometer'
_diffrn_measurement_device_type 'Rigaku OD Xcalibur, Eos'
_diffrn_measurement_method '\w scans'
_diffrn_radiation_type MoK\a
_diffrn_radiation_wavelength 0.71073
_diffrn_reflns_av_R_equivalents 0.0301
_diffrn_reflns_limit_h_max 16
_diffrn_reflns_limit_h_min -16
_diffrn_reflns_limit_k_max 9
_diffrn_reflns_limit_k_min -8
_diffrn_reflns_limit_l_max 11
_diffrn_reflns_limit_l_min -19
_diffrn_reflns_number 6379
_diffrn_reflns_theta_full 25.025
_diffrn_reflns_theta_max 25.025
_diffrn_reflns_theta_min 2.552
_exptl_absorpt_coefficient_mu 0.651
_exptl_absorpt_correction_T_max 1.00000
_exptl_absorpt_correction_T_min 0.92019
_exptl_absorpt_correction_type multi-scan
_exptl_absorpt_process_details
;
(CrysAlis PRO; Rigaku OD, 2015)
;
_exptl_crystal_colour 'clear intense red'
_exptl_crystal_density_diffrn 1.453
_exptl_crystal_description prism
_exptl_crystal_F_000 752
_exptl_crystal_size_max 0.35
_exptl_crystal_size_mid 0.2
_exptl_crystal_size_min 0.15
_refine_diff_density_max 0.241
_refine_diff_density_min -0.325
_refine_ls_extinction_method none
_refine_ls_goodness_of_fit_ref 1.063
_refine_ls_hydrogen_treatment mixed
_refine_ls_matrix_type full
_refine_ls_number_parameters 227
_refine_ls_number_reflns 2857
_refine_ls_number_restraints 7
_refine_ls_restrained_S_all 1.062
_refine_ls_R_factor_all 0.0523
_refine_ls_R_factor_gt 0.0407
_refine_ls_shift/su_max 0.000
_refine_ls_shift/su_mean 0.000
_refine_ls_structure_factor_coef Fsqd
_refine_ls_weighting_details 'w=1/[\s^2^(Fo^2^)+(0.0396P)^2^+0.6283P] where P=(Fo^2^+2Fc^2^)/3'
_refine_ls_weighting_scheme calc
_refine_ls_wR_factor_gt 0.0910
_refine_ls_wR_factor_ref 0.0973
_reflns_number_gt 2363
_reflns_number_total 2857
_reflns_threshold_expression 'I > 2\s(I)'
_cod_data_source_file xu5910sup1.cif
_cod_data_source_block I
_cod_original_sg_symbol_H-M 'P 21/c'
_cod_database_code 2311556
_shelx_space_group_comment
;
The symmetry employed for this shelxl refinement is uniquely defined
by the following loop, which should always be used as a source of
symmetry information in preference to the above space-group names.
They are only intended as comments.
;
_shelx_estimated_absorpt_t_min 0.804
_shelx_estimated_absorpt_t_max 0.909

loop_
_symmetry_equiv_pos_as_xyz
'x, y, z'
'-x, y+1/2, -z+1/2'
'-x, -y, -z'
'x, -y-1/2, z-1/2'

loop_
_atom_site_type_symbol
_atom_site_label
_atom_site_fract_x
_atom_site_fract_y
_atom_site_fract_z
_atom_site_U_iso_or_equiv
_atom_site_adp_type
_atom_site_calc_flag
_atom_site_occupancy
Fe Fe1 0.000000 0.500000 0.500000 0.01832(16) Uani d 1
O O2 0.07337(15) 0.5517(3) 0.63317(12) 0.0295(5) Uani d 1
O O1 -0.00268(15) 0.2362(2) 0.53062(14) 0.0279(4) Uani d 1
O O6 0.06975(17) 0.3317(3) 0.75578(14) 0.0403(5) Uani d 1
N N1 0.15498(16) 0.4896(2) 0.48932(14) 0.0218(5) Uani d 1
C C1 0.23952(19) 0.4220(3) 0.55153(18) 0.0243(6) Uani d 1
H H1 0.231285 0.368884 0.600701 0.029 Uiso calc 1
C C3 0.3528(2) 0.5005(3) 0.47719(17) 0.0235(6) Uani d 1
C C2 0.3375(2) 0.4249(3) 0.54841(18) 0.0269(6) Uani d 1
H H2 0.394535 0.375488 0.594749 0.032 Uiso calc 1
C C4 0.2643(2) 0.5672(3) 0.41120(17) 0.0256(6) Uani d 1
H H4 0.269716 0.617840 0.360394 0.031 Uiso calc 1
C C6 0.4539(2) 0.5179(3) 0.46934(18) 0.0251(6) Uani d 1
H H6 0.453831 0.558952 0.414775 0.030 Uiso calc 1
C C5 0.1695(2) 0.5594(3) 0.41982(17) 0.0246(6) Uani d 1
H H5 0.110758 0.606167 0.374029 0.029 Uiso calc 1
C C14 0.0849(3) 0.3932(4) 0.8412(2) 0.0470(8) Uani d 1
H H14A 0.159070 0.415178 0.873617 0.071 Uiso calc 1
H H14B 0.060297 0.306700 0.872498 0.071 Uiso calc 1
H H14C 0.045634 0.500216 0.836491 0.071 Uiso calc 1
S S1 0.22227(5) 0.97890(8) 0.66335(4) 0.02490(18) Uani d 1
O O3 0.14978(14) 0.9925(2) 0.57179(12) 0.0310(5) Uani d 1
O O5 0.21658(15) 0.8109(2) 0.70032(13) 0.0336(5) Uani d 1
O O4 0.21348(15) 1.1211(2) 0.71723(13) 0.0362(5) Uani d 1
C C7 0.3476(2) 0.9925(3) 0.65937(17) 0.0225(6) Uani d 1
C C8 0.4272(2) 1.0780(3) 0.72377(17) 0.0283(6) Uani d 1
H H8 0.413993 1.136967 0.769296 0.034 Uiso calc 1
C C11 0.4661(2) 0.9110(3) 0.59080(19) 0.0312(7) Uani d 1
H H11 0.478876 0.854123 0.544533 0.037 Uiso calc 1
C C9 0.5267(2) 1.0775(3) 0.72171(18) 0.0309(7) Uani d 1
H H9 0.581277 1.136606 0.766118 0.037 Uiso calc 1
C C12 0.3668(2) 0.9108(3) 0.59167(18) 0.0298(6) Uani d 1
H H12 0.311753 0.855117 0.546108 0.036 Uiso calc 1
C C10 0.5476(2) 0.9924(3) 0.65615(19) 0.0292(6) Uani d 1
C C13 0.6567(2) 0.9835(4) 0.6563(2) 0.0413(8) Uani d 1
H H13A 0.653625 0.983917 0.595625 0.062 Uiso calc 1
H H13B 0.690467 0.877556 0.685580 0.062 Uiso calc 1
H H13C 0.696653 1.083302 0.687642 0.062 Uiso calc 1
H H2A 0.078(3) 0.485(3) 0.6748(17) 0.061(12) Uiso d 1
H H2B 0.113(2) 0.633(3) 0.6576(18) 0.042(9) Uiso d 1
H H1A -0.0508(17) 0.176(3) 0.4972(17) 0.043(10) Uiso d 1
H H1B 0.0490(17) 0.171(3) 0.5494(19) 0.043(9) Uiso d 1
H H6A 0.120(2) 0.256(4) 0.756(2) 0.061(11) Uiso d 1

loop_
_atom_site_aniso_label
_atom_site_aniso_U_11
_atom_site_aniso_U_22
_atom_site_aniso_U_33
_atom_site_aniso_U_12
_atom_site_aniso_U_13
_atom_site_aniso_U_23
Fe1 0.0129(3) 0.0212(3) 0.0211(3) -0.0002(2) 0.0065(2) 0.0006(2)
O2 0.0277(11) 0.0355(11) 0.0217(11) -0.0106(9) 0.0052(9) -0.0011(9)
O1 0.0181(10) 0.0212(10) 0.0383(12) 0.0007(8) 0.0035(9) 0.0010(9)
O6 0.0434(13) 0.0432(12) 0.0396(13) 0.0106(10) 0.0215(11) 0.0085(10)
N1 0.0183(11) 0.0229(11) 0.0252(12) -0.0008(9) 0.0092(10) 0.0004(9)
C1 0.0196(14) 0.0281(14) 0.0271(14) 0.0022(11) 0.0108(12) 0.0068(11)
C3 0.0218(14) 0.0230(13) 0.0281(15) -0.0009(11) 0.0119(12) -0.0046(11)
C2 0.0170(13) 0.0324(14) 0.0296(16) 0.0036(11) 0.0068(12) 0.0071(12)
C4 0.0247(14) 0.0309(14) 0.0246(14) -0.0020(11) 0.0130(12) -0.0002(11)
C6 0.0231(13) 0.0281(14) 0.0296(15) -0.0007(11) 0.0161(12) -0.0003(12)
C5 0.0176(13) 0.0307(14) 0.0248(15) 0.0017(11) 0.0071(12) 0.0025(12)
C14 0.051(2) 0.052(2) 0.047(2) -0.0027(17) 0.0281(18) 0.0034(16)
S1 0.0210(4) 0.0225(3) 0.0289(4) 0.0001(3) 0.0066(3) -0.0020(3)
O3 0.0209(10) 0.0340(10) 0.0309(11) 0.0040(8) 0.0014(9) 0.0018(9)
O5 0.0293(11) 0.0295(10) 0.0376(12) -0.0057(9) 0.0074(9) 0.0040(9)
O4 0.0340(11) 0.0359(11) 0.0415(12) 0.0006(9) 0.0173(10) -0.0112(9)
C7 0.0233(14) 0.0162(12) 0.0241(14) 0.0016(10) 0.0043(11) 0.0009(10)
C8 0.0286(15) 0.0254(14) 0.0272(15) -0.0014(11) 0.0062(13) -0.0059(12)
C11 0.0314(16) 0.0286(14) 0.0364(17) 0.0003(12) 0.0158(14) -0.0047(12)
C9 0.0227(15) 0.0274(14) 0.0328(16) -0.0051(11) -0.0011(13) -0.0023(12)
C12 0.0238(15) 0.0287(14) 0.0320(16) -0.0025(12) 0.0048(13) -0.0089(12)
C10 0.0263(15) 0.0227(13) 0.0351(16) 0.0013(11) 0.0073(13) 0.0046(12)
C13 0.0247(16) 0.0435(18) 0.053(2) -0.0018(13) 0.0116(15) 0.0061(15)

loop_
_atom_type_symbol
_atom_type_description
_atom_type_scat_dispersion_real
_atom_type_scat_dispersion_imag
_atom_type_scat_source
C C 0.0033 0.0016 'International Tables Vol C Tables 4.2.6.8 and 6.1.1.4'
H H 0.0000 0.0000 'International Tables Vol C Tables 4.2.6.8 and 6.1.1.4'
Fe Fe 0.3463 0.8444 'International Tables Vol C Tables 4.2.6.8 and 6.1.1.4'
N N 0.0061 0.0033 'International Tables Vol C Tables 4.2.6.8 and 6.1.1.4'
O O 0.0106 0.0060 'International Tables Vol C Tables 4.2.6.8 and 6.1.1.4'
S S 0.1246 0.1234 'International Tables Vol C Tables 4.2.6.8 and 6.1.1.4'

loop_
_geom_angle_atom_site_label_1
_geom_angle_atom_site_label_2
_geom_angle_atom_site_label_3
_geom_angle_site_symmetry_1
_geom_angle_site_symmetry_3
_geom_angle
O2 Fe1 O2 . 3_566 180.00(11)
O2 Fe1 O1 3_566 3_566 88.98(8)
O2 Fe1 O1 3_566 . 91.02(8)
O2 Fe1 O1 . 3_566 91.01(8)
O2 Fe1 O1 . . 88.98(8)
O2 Fe1 N1 3_566 . 91.06(8)
O2 Fe1 N1 3_566 3_566 88.94(8)
O2 Fe1 N1 . 3_566 91.06(8)
O2 Fe1 N1 . . 88.94(8)
O1 Fe1 O1 3_566 . 180.0
O1 Fe1 N1 . . 94.96(7)
O1 Fe1 N1 . 3_566 85.04(7)
O1 Fe1 N1 3_566 3_566 94.96(7)
O1 Fe1 N1 3_566 . 85.04(7)
N1 Fe1 N1 . 3_566 180.0
Fe1 O2 H2A . . 127(2)
Fe1 O2 H2B . . 129(2)
H2A O2 H2B . . 104(3)
Fe1 O1 H1A . . 118(2)
Fe1 O1 H1B . . 126(2)
H1A O1 H1B . . 105(3)
C14 O6 H6A . . 113(2)
C1 N1 Fe1 . . 123.36(17)
C1 N1 C5 . . 116.1(2)
C5 N1 Fe1 . . 120.44(17)
N1 C1 H1 . . 118.0
N1 C1 C2 . . 123.9(2)
C2 C1 H1 . . 118.0
C2 C3 C4 . . 116.3(2)
C2 C3 C6 . . 124.3(2)
C4 C3 C6 . . 119.4(2)
C1 C2 C3 . . 119.9(2)
C1 C2 H2 . . 120.1
C3 C2 H2 . . 120.1
C3 C4 H4 . . 120.0
C5 C4 C3 . . 120.0(2)
C5 C4 H4 . . 120.0
C3 C6 H6 . . 116.7
C6 C6 C3 3_666 . 126.6(3)
C6 C6 H6 3_666 . 116.7
N1 C5 C4 . . 123.8(2)
N1 C5 H5 . . 118.1
C4 C5 H5 . . 118.1
O6 C14 H14A . . 109.5
O6 C14 H14B . . 109.5
O6 C14 H14C . . 109.5
H14A C14 H14B . . 109.5
H14A C14 H14C . . 109.5
H14B C14 H14C . . 109.5
O3 S1 C7 . . 105.38(12)
O5 S1 O3 . . 111.68(11)
O5 S1 C7 . . 106.02(11)
O4 S1 O3 . . 112.92(11)
O4 S1 O5 . . 113.58(12)
O4 S1 C7 . . 106.52(12)
C8 C7 S1 . . 121.1(2)
C8 C7 C12 . . 119.8(3)
C12 C7 S1 . . 119.1(2)
C7 C8 H8 . . 120.2
C7 C8 C9 . . 119.7(3)
C9 C8 H8 . . 120.2
C12 C11 H11 . . 119.4
C12 C11 C10 . . 121.3(3)
C10 C11 H11 . . 119.4
C8 C9 H9 . . 119.5
C10 C9 C8 . . 121.1(3)
C10 C9 H9 . . 119.5
C7 C12 H12 . . 120.1
C11 C12 C7 . . 119.7(3)
C11 C12 H12 . . 120.1
C11 C10 C13 . . 120.3(3)
C9 C10 C11 . . 118.3(3)
C9 C10 C13 . . 121.3(3)
C10 C13 H13A . . 109.5
C10 C13 H13B . . 109.5
C10 C13 H13C . . 109.5
H13A C13 H13B . . 109.5
H13A C13 H13C . . 109.5
H13B C13 H13C . . 109.5

loop_
_geom_bond_atom_site_label_1
_geom_bond_atom_site_label_2
_geom_bond_site_symmetry_2
_geom_bond_distance
_geom_bond_publ_flag
Fe1 O1 . 2.1135(18) y
Fe1 O1 3_566 2.1135(18) ?
Fe1 O2 . 2.0773(19) y
Fe1 O2 3_566 2.0773(19) ?
Fe1 N1 3_566 2.218(2) ?
Fe1 N1 . 2.218(2) y
O2 H2A . 0.839(17) ?
O2 H2B . 0.839(17) ?
O1 H1A . 0.832(17) ?
O1 H1B . 0.837(17) ?
O6 C14 . 1.421(4) ?
O6 H6A . 0.910(18) ?
N1 C1 . 1.341(3) ?
N1 C5 . 1.344(3) ?
C1 H1 . 0.9500 ?
C1 C2 . 1.376(3) ?
C3 C2 . 1.393(4) ?
C3 C4 . 1.398(4) ?
C3 C6 . 1.459(4) ?
C2 H2 . 0.9500 ?
C4 H4 . 0.9500 ?
C4 C5 . 1.372(3) ?
C6 C6 3_666 1.327(5) ?
C6 H6 . 0.9500 ?
C5 H5 . 0.9500 ?
C14 H14A . 0.9800 ?
C14 H14B . 0.9800 ?
C14 H14C . 0.9800 ?
S1 O3 . 1.4673(19) ?
S1 O5 . 1.4535(19) ?
S1 O4 . 1.4482(19) ?
S1 C7 . 1.764(3) ?
C7 C8 . 1.380(4) ?
C7 C12 . 1.387(4) ?
C8 H8 . 0.9500 ?
C8 C9 . 1.391(4) ?
C11 H11 . 0.9500 ?
C11 C12 . 1.380(4) ?
C11 C10 . 1.386(4) ?
C9 H9 . 0.9500 ?
C9 C10 . 1.382(4) ?
C12 H12 . 0.9500 ?
C10 C13 . 1.511(4) ?
C13 H13A . 0.9800 ?
C13 H13B . 0.9800 ?
C13 H13C . 0.9800 ?

loop_
_geom_hbond_atom_site_label_D
_geom_hbond_atom_site_label_H
_geom_hbond_atom_site_label_A
_geom_hbond_site_symmetry_A
_geom_hbond_distance_DH
_geom_hbond_distance_HA
_geom_hbond_distance_DA
_geom_hbond_angle_DHA
O1 H1A O3 3_566 0.832(17) 1.927(18) 2.753(3) 172(3)
O1 H1B O3 1_545 0.837(17) 1.902(18) 2.726(2) 168(3)
O2 H2A O6 . 0.839(17) 1.820(18) 2.654(3) 172(3)
O2 H2B O5 . 0.839(17) 1.922(18) 2.752(3) 170(3)
O6 H6A O4 1_545 0.910(18) 1.95(2) 2.823(3) 161(3)
C4 H4 O5 4_575 0.95 2.51 3.406(3) 157
C13 H13B O4 2_646 0.98 2.59 3.562(4) 172
C13 H13C O5 2_656 0.98 2.51 3.465(4) 165
